data_6000273
loop_
_publ_author_name
'Schultz-Coulon, V.'
'Irran, E.'
'Putz, B.'
'Schnick, W.'

_publ_section_title
;
 beta-SrNH and beta-SrND - Synthesis and crystal structure determination
 by X-ray and neutron powder diffraction
;
_journal_name_full 'Zeitschrift Fur Anorganische Und Allgemeine Chemie'
_journal_page_first 1086
_journal_page_last 1092
_journal_paper_doi 10.1002/(SICI)1521-3749(199907)625:7<1086::AID-ZAAC1086>3.0.CO;2-B
_journal_volume 625
_journal_year 1999
_chemical_formula_sum 'H N Sr'
_space_group_name_H-M_alt 'P n m a'
_cell_angle_alpha 90.000
_cell_angle_beta 90.000
_cell_angle_gamma 90.000
_cell_length_a 7.5770
_cell_length_b 3.9226
_cell_length_c 5.6965
_cell_volume 169.31
_cod_database_code 6000273

loop_
_atom_site_label
_atom_site_fract_x
_atom_site_fract_y
_atom_site_fract_z
? ? ? ?
